data_2106341
loop_
_publ_author_name
'Hseu, T.H.'
'Lu, T.-H.'

_publ_section_title
;
 Triammonium orthoarsenate trihydrate
;
_journal_name_full 'Acta Crystallographica B (24,1968-38,1982)'
_journal_page_first 3947
_journal_page_last 3949
_journal_volume 33
_journal_year 1977
_chemical_formula_sum 'As H18 N3 O7'
_chemical_name_systematic '(N H4)3 As O4 (H2 O)3'
_space_group_IT_number 14
_symmetry_space_group_name_Hall '-P 2ybc'
_symmetry_space_group_name_H-M 'P 1 21/c 1'
_cell_angle_alpha 90
_cell_angle_beta 93.74
_cell_angle_gamma 90
_cell_formula_units_Z 4
_cell_length_a 6.818
_cell_length_b 6.364
_cell_length_c 22.811
_cell_volume 987.656
_citation_journal_id_ASTM ACBCAR
_cod_data_source_file Hseu_ACBCAR_1977_776.cif
_cod_data_source_block H18As1N3O7
_cod_original_cell_volume 987.6558
_cod_original_formula_sum 'H18 As1 N3 O7'
_cod_database_code 2106341

loop_
_symmetry_equiv_pos_as_xyz
x,y,z
-x,y+1/2,-z+1/2
-x,-y,-z
x,-y-1/2,z-1/2

loop_
_atom_site_label
_atom_site_type_symbol
_atom_site_fract_x
_atom_site_fract_y
_atom_site_fract_z
_atom_site_occupancy
_atom_site_U_iso_or_equiv
H15 H+1 0.2357 0.0323 0.481 1 0.0
H2 H+1 0.0405 0.4714 0.1642 1 0.0
H10 H+1 0.199 0.3627 0.2056 1 0.0
N3 N-3 0.2605 0.1737 0.4941 1 0.0
H1 H+1 0.2393 0.405 0.1406 1 0.0
H7 H+1 -0.215 0.2958 0.4965 1 0.0
O6 O-2 0.4983 0.3514 0.1026 1 0.0
O4 O-2 -0.0285 0.4461 0.3409 1 0.0
H18 H+1 -0.349 0.4615 0.4181 1 0.0
O5 O-2 -0.1221 0.2594 0.5279 1 0.0
O2 O-2 0.3307 0.4644 0.4026 1 0.0
H5 H+1 0.1494 0.2267 0.5112 1 0.0
As1 As+5 0.2038 0.3615 0.3427 1 0.0
O3 O-2 0.209 0.0979 0.3485 1 0.0
H16 H+1 -0.1176 0.3534 0.5603 1 0.0
N2 N-3 0.6886 0.3638 0.2499 1 0.0
H13 H+1 0.6945 0.2196 0.238 1 0.0
O7 O-2 -0.2807 0.3313 0.42 1 0.0
O1 O-2 0.305 0.4396 0.2808 1 0.0
H3 H+1 0.7987 0.3922 0.2766 1 0.0
H9 H+1 -0.1441 0.356 0.4186 1 0.0
H17 H+1 0.5138 0.2027 0.1075 1 0.0
H11 H+1 0.087 0.235 0.1561 1 0.0
H6 H+1 0.3705 0.1714 0.5222 1 0.0
H12 H+1 0.5714 0.391 0.2671 1 0.0
N1 N-3 0.1402 0.3678 0.1665 1 0.0
H8 H+1 0.611 0.4211 0.1198 1 0.0
H4 H+1 0.6991 0.4496 0.2156 1 0.0
H14 H+1 0.2915 0.2569 0.4615 1 0.0
